data_4331136
loop_
_publ_author_name
'Shengwen Liang'
'Haoshuang Wang'
'Tapash Deb'
'Jeffrey L. Petersen'
'Gordon T. Yee'
'Michael P. Jensen'

_publ_section_title
;
 Structural and Spectroscopic Trends in a Series of Half-Sandwich
 Scorpionate Complexes
;
_journal_name_full 'Inorganic Chemistry'
_journal_page_first 12707
_journal_page_last 12719
_journal_paper_doi 10.1021/ic301409s
_journal_volume 51
_journal_year 2012
_chemical_formula_sum 'C37 H38.5 B2 F4 Fe N9.5'
_chemical_formula_weight 769.74
_chemical_name_systematic
; 
 ? 
;
_space_group_IT_number 2
_symmetry_cell_setting triclinic
_symmetry_space_group_name_Hall '-P 1'
_symmetry_space_group_name_H-M 'P -1'
_atom_sites_solution_hydrogens geom
_atom_sites_solution_primary direct
_atom_sites_solution_secondary difmap
_audit_creation_method SHELXL-97
_cell_angle_alpha 67.126(1)
_cell_angle_beta 77.677(1)
_cell_angle_gamma 76.193(1)
_cell_formula_units_Z 2
_cell_length_a 11.5754(9)
_cell_length_b 12.2814(9)
_cell_length_c 15.4083(12)
_cell_measurement_reflns_used 7867
_cell_measurement_temperature 293(2)
_cell_measurement_theta_max 27.56
_cell_measurement_theta_min 2.48
_cell_volume 1942.0(3)
_computing_structure_refinement 'SHELXL-97 (Sheldrick, 1997)'
_computing_structure_solution 'SHELXS-97 (Sheldrick, 1990)'
_diffrn_ambient_temperature 293(2)
_diffrn_measured_fraction_theta_full 0.968
_diffrn_measured_fraction_theta_max 0.968
_diffrn_radiation_monochromator graphite
_diffrn_radiation_source 'fine-focus sealed tube'
_diffrn_radiation_type MoK\a
_diffrn_radiation_wavelength 0.71073
_diffrn_reflns_av_R_equivalents 0.0339
_diffrn_reflns_av_sigmaI/netI 0.0602
_diffrn_reflns_limit_h_max 15
_diffrn_reflns_limit_h_min -15
_diffrn_reflns_limit_k_max 14
_diffrn_reflns_limit_k_min -15
_diffrn_reflns_limit_l_max 20
_diffrn_reflns_limit_l_min -18
_diffrn_reflns_number 14016
_diffrn_reflns_theta_full 27.60
_diffrn_reflns_theta_max 27.60
_diffrn_reflns_theta_min 1.88
_diffrn_standards_decay_% none
_exptl_absorpt_coefficient_mu 0.447
_exptl_absorpt_correction_T_max 0.932
_exptl_absorpt_correction_T_min 0.794
_exptl_absorpt_correction_type semi-empirical
_exptl_absorpt_process_details SADABS
_exptl_crystal_colour 'light green'
_exptl_crystal_density_diffrn 1.316
_exptl_crystal_description 'irregular fragment'
_exptl_crystal_F_000 798
_exptl_crystal_size_max 0.54
_exptl_crystal_size_mid 0.28
_exptl_crystal_size_min 0.16
_refine_diff_density_max 0.567
_refine_diff_density_min -0.309
_refine_diff_density_rms 0.055
_refine_ls_extinction_method none
_refine_ls_goodness_of_fit_ref 1.020
_refine_ls_hydrogen_treatment riding
_refine_ls_matrix_type full
_refine_ls_number_parameters 549
_refine_ls_number_reflns 8709
_refine_ls_number_restraints 22
_refine_ls_restrained_S_all 1.030
_refine_ls_R_factor_all 0.0665
_refine_ls_R_factor_gt 0.0496
_refine_ls_shift/su_max 0.005
_refine_ls_shift/su_mean 0.000
_refine_ls_structure_factor_coef Fsqd
_refine_ls_weighting_details 'calc w=1/[\s^2^(Fo^2^)+(0.0804P)^2^+0.2938P] where P=(Fo^2^+2Fc^2^)/3'
_refine_ls_weighting_scheme calc
_refine_ls_wR_factor_gt 0.1352
_refine_ls_wR_factor_ref 0.1484
_reflns_number_gt 6734
_reflns_number_total 8709
_reflns_threshold_expression >2sigma(I)
_cod_data_source_file ic301409s_si_002_5.cif
_cod_data_source_block 4Fe
_cod_original_formula_sum 'C37 H38.50 B2 F4 Fe N9.50'
_cod_database_code 4331136

loop_
_symmetry_equiv_pos_as_xyz
'x, y, z'
'-x, -y, -z'

loop_
_atom_site_label
_atom_site_type_symbol
_atom_site_fract_x
_atom_site_fract_y
_atom_site_fract_z
_atom_site_U_iso_or_equiv
_atom_site_adp_type
_atom_site_occupancy
_atom_site_symmetry_multiplicity
_atom_site_calc_flag
_atom_site_refinement_flags
_atom_site_disorder_assembly
_atom_site_disorder_group
Fe1 Fe 0.69060(3) 0.62125(2) 0.70382(2) 0.03893(11) Uani 1 1 d . . .
N1 N 0.53789(16) 0.67362(15) 0.62892(12) 0.0427(4) Uani 1 1 d . . .
N2 N 0.56493(17) 0.66938(15) 0.53870(12) 0.0442(4) Uani 1 1 d . . .
N3 N 0.78244(16) 0.74763(14) 0.57951(12) 0.0425(4) Uani 1 1 d . . .
N4 N 0.75644(17) 0.75386(14) 0.49451(12) 0.0439(4) Uani 1 1 d . . .
N5 N 0.75034(16) 0.48272(14) 0.63982(12) 0.0415(4) Uani 1 1 d . . .
N6 N 0.76605(17) 0.53284(14) 0.54242(12) 0.0430(4) Uani 1 1 d . . .
N7 N 0.8430(2) 0.54027(18) 0.78637(15) 0.0564(5) Uani 1 1 d . . .
N8 N 0.59385(18) 0.50488(17) 0.83125(14) 0.0509(4) Uani 1 1 d . . .
N9 N 0.64187(19) 0.75844(16) 0.77028(14) 0.0519(5) Uani 1 1 d . . .
C1 C 0.4189(2) 0.68107(18) 0.65151(16) 0.0468(5) Uani 1 1 d . . .
C2 C 0.3695(2) 0.6821(2) 0.57667(19) 0.0599(6) Uani 1 1 d . . .
H2 H 0.2887 0.6870 0.5744 0.072 Uiso 1 1 calc R . .
C3 C 0.4633(2) 0.6743(2) 0.50675(17) 0.0531(5) Uani 1 1 d . . .
C4 C 0.4609(3) 0.6721(3) 0.4107(2) 0.0763(8) Uani 1 1 d . . .
H4A H 0.4936 0.7388 0.3625 0.114 Uiso 1 1 calc R . .
H4B H 0.3795 0.6775 0.4024 0.114 Uiso 1 1 calc R . .
H4C H 0.5079 0.5986 0.4055 0.114 Uiso 1 1 calc R . .
C5 C 0.3555(2) 0.6875(2) 0.74424(17) 0.0490(5) Uani 1 1 d . . .
C6 C 0.3033(2) 0.5921(2) 0.8112(2) 0.0619(6) Uani 1 1 d . . .
H6 H 0.3062 0.5243 0.7971 0.074 Uiso 1 1 calc R . .
C7 C 0.2475(3) 0.5972(3) 0.8983(2) 0.0699(7) Uani 1 1 d . . .
H7 H 0.2144 0.5321 0.9430 0.084 Uiso 1 1 calc R . .
C8 C 0.2402(3) 0.6977(3) 0.9196(2) 0.0710(7) Uani 1 1 d . . .
H8 H 0.2020 0.7008 0.9784 0.085 Uiso 1 1 calc R . .
C9 C 0.2896(3) 0.7932(3) 0.8538(2) 0.0678(7) Uani 1 1 d . . .
H9 H 0.2840 0.8619 0.8675 0.081 Uiso 1 1 calc R . .
C10 C 0.3477(2) 0.7874(2) 0.76710(19) 0.0585(6) Uani 1 1 d . . .
H10 H 0.3822 0.8520 0.7233 0.070 Uiso 1 1 calc R . .
C11 C 0.8333(2) 0.84419(17) 0.55882(17) 0.0467(5) Uani 1 1 d . . .
C12 C 0.8395(2) 0.91055(19) 0.46230(18) 0.0551(6) Uani 1 1 d . . .
H12 H 0.8706 0.9811 0.4303 0.066 Uiso 1 1 calc R . .
C13 C 0.7908(2) 0.85176(18) 0.42320(16) 0.0488(5) Uani 1 1 d . . .
C14 C 0.7754(3) 0.8816(2) 0.32222(18) 0.0663(7) Uani 1 1 d . . .
H14A H 0.8124 0.8141 0.3032 0.100 Uiso 1 1 calc R . .
H14B H 0.8125 0.9497 0.2822 0.100 Uiso 1 1 calc R . .
H14C H 0.6914 0.9000 0.3164 0.100 Uiso 1 1 calc R . .
C15 C 0.8777(2) 0.87013(19) 0.63083(18) 0.0504(5) Uani 1 1 d . . .
C16 C 0.8419(3) 0.9828(2) 0.6383(2) 0.0723(8) Uani 1 1 d . . .
H16 H 0.7903 1.0418 0.5982 0.087 Uiso 1 1 calc R . .
C17 C 0.8837(3) 1.0068(3) 0.7061(3) 0.0900(11) Uani 1 1 d . . .
H17 H 0.8583 1.0817 0.7120 0.108 Uiso 1 1 calc R . .
C18 C 0.9617(3) 0.9221(4) 0.7641(3) 0.0890(10) Uani 1 1 d . . .
H18 H 0.9879 0.9385 0.8100 0.107 Uiso 1 1 calc R . .
C19 C 1.0002(3) 0.8144(3) 0.7542(3) 0.0878(10) Uani 1 1 d . . .
H19 H 1.0557 0.7575 0.7916 0.105 Uiso 1 1 calc R . .
C20 C 0.9576(3) 0.7880(2) 0.6886(2) 0.0681(7) Uani 1 1 d . . .
H20 H 0.9839 0.7127 0.6836 0.082 Uiso 1 1 calc R . .
C21 C 0.82059(19) 0.37433(17) 0.66214(16) 0.0444(5) Uani 1 1 d . . .
C22 C 0.8837(2) 0.35703(19) 0.57945(18) 0.0547(6) Uani 1 1 d . . .
H22 H 0.9394 0.2901 0.5754 0.066 Uiso 1 1 calc R . .
C23 C 0.8474(2) 0.45799(19) 0.50537(16) 0.0484(5) Uani 1 1 d . . .
C24 C 0.8862(3) 0.4893(2) 0.40052(19) 0.0688(7) Uani 1 1 d . . .
H24A H 0.8188 0.4983 0.3698 0.103 Uiso 1 1 calc R . .
H24B H 0.9478 0.4264 0.3894 0.103 Uiso 1 1 calc R . .
H24C H 0.9170 0.5631 0.3752 0.103 Uiso 1 1 calc R . .
C25 C 0.8211(2) 0.28588(17) 0.76005(17) 0.0484(5) Uani 1 1 d . . .
C26 C 0.9267(3) 0.2373(2) 0.7994(2) 0.0656(7) Uani 1 1 d . . .
H26 H 0.9970 0.2660 0.7666 0.079 Uiso 1 1 calc R . .
C27 C 0.9285(3) 0.1459(3) 0.8876(2) 0.0797(9) Uani 1 1 d . . .
H27 H 0.9997 0.1148 0.9142 0.096 Uiso 1 1 calc R . .
C28 C 0.8268(4) 0.1014(2) 0.9356(2) 0.0818(10) Uani 1 1 d . . .
H28 H 0.8291 0.0389 0.9941 0.098 Uiso 1 1 calc R . .
C29 C 0.7219(3) 0.1483(2) 0.8980(2) 0.0699(8) Uani 1 1 d . . .
H29 H 0.6526 0.1178 0.9313 0.084 Uiso 1 1 calc R . .
C30 C 0.7171(2) 0.24125(19) 0.81045(18) 0.0549(6) Uani 1 1 d . . .
H30 H 0.6447 0.2735 0.7856 0.066 Uiso 1 1 calc R . .
C31 C 0.9198(2) 0.4929(2) 0.82934(19) 0.0580(6) Uani 1 1 d . . .
C32 C 1.0200(3) 0.4336(4) 0.8837(3) 0.0959(11) Uani 1 1 d . . .
H32A H 1.0854 0.4009 0.8458 0.144 Uiso 1 1 calc R . .
H32B H 0.9954 0.3701 0.9403 0.144 Uiso 1 1 calc R . .
H32C H 1.0455 0.4907 0.9007 0.144 Uiso 1 1 calc R . .
C33 C 0.5476(2) 0.4393(2) 0.89591(17) 0.0503(5) Uani 1 1 d . . .
C34 C 0.4873(3) 0.3546(2) 0.97807(19) 0.0669(7) Uani 1 1 d . . .
H34A H 0.4240 0.3978 1.0099 0.100 Uiso 1 1 calc R . .
H34B H 0.5440 0.3046 1.0209 0.100 Uiso 1 1 calc R . .
H34C H 0.4540 0.3056 0.9576 0.100 Uiso 1 1 calc R . .
C35 C 0.6227(2) 0.8323(2) 0.80029(18) 0.0552(6) Uani 1 1 d . . .
C36 C 0.5951(4) 0.9284(3) 0.8389(3) 0.0922(11) Uani 1 1 d . . .
H36A H 0.5097 0.9480 0.8542 0.138 Uiso 1 1 calc R . .
H36B H 0.6250 0.9979 0.7925 0.138 Uiso 1 1 calc R . .
H36C H 0.6324 0.9023 0.8953 0.138 Uiso 1 1 calc R . .
B1 B 0.6956(2) 0.6578(2) 0.49036(17) 0.0444(5) Uani 1 1 d . . .
H1 H 0.6970 0.6678 0.4239 0.053 Uiso 1 1 calc R . .
B2 B 0.3030(8) 0.2128(8) 0.8905(7) 0.106(5) Uani 0.547(9) 1 d PD A 1
F1 F 0.2593(5) 0.2630(7) 0.9560(5) 0.135(3) Uani 0.547(9) 1 d PD A 1
F2 F 0.2197(7) 0.1626(9) 0.8775(5) 0.145(3) Uani 0.547(9) 1 d PD A 1
F3 F 0.3303(10) 0.3032(5) 0.8120(5) 0.180(4) Uani 0.547(9) 1 d PD A 1
F4 F 0.3986(7) 0.1305(7) 0.9219(7) 0.163(4) Uani 0.547(9) 1 d PD A 1
B2' B 0.3127(7) 0.2027(8) 0.8700(7) 0.068(3) Uani 0.453(9) 1 d PD A 2
F1' F 0.2717(11) 0.2051(12) 0.9575(6) 0.249(8) Uani 0.453(9) 1 d PD A 2
F2' F 0.3098(11) 0.0919(6) 0.8726(6) 0.152(4) Uani 0.453(9) 1 d PD A 2
F3' F 0.2455(9) 0.2857(9) 0.8061(6) 0.171(5) Uani 0.453(9) 1 d PD A 2
F4' F 0.4266(6) 0.2176(12) 0.8447(8) 0.190(5) Uani 0.453(9) 1 d PD A 2
C37 C 0.479(2) -0.003(2) 0.4713(14) 0.095(5) Uani 0.50 1 d PD B -2
H37A H 0.5503 -0.0225 0.4316 0.142 Uiso 0.50 1 calc PR B -2
H37B H 0.4301 0.0686 0.4345 0.142 Uiso 0.50 1 calc PR B -2
H37C H 0.4344 -0.0679 0.4964 0.142 Uiso 0.50 1 calc PR B -2
C38 C 0.5115(14) 0.0174(16) 0.5493(11) 0.076(3) Uani 0.50 1 d PD B -2
N10 N 0.5360(7) 0.0297(7) 0.6103(6) 0.113(2) Uani 0.50 1 d PD B -2

loop_
_atom_site_aniso_label
_atom_site_aniso_U_11
_atom_site_aniso_U_22
_atom_site_aniso_U_33
_atom_site_aniso_U_23
_atom_site_aniso_U_13
_atom_site_aniso_U_12
Fe1 0.04285(18) 0.03706(15) 0.03866(17) -0.01664(12) -0.00322(12) -0.00677(11)
N1 0.0441(10) 0.0452(8) 0.0395(9) -0.0165(7) -0.0049(7) -0.0069(7)
N2 0.0494(10) 0.0448(8) 0.0400(9) -0.0153(7) -0.0089(8) -0.0082(7)
N3 0.0471(10) 0.0401(8) 0.0426(9) -0.0171(7) -0.0020(8) -0.0112(7)
N4 0.0500(10) 0.0408(8) 0.0389(9) -0.0142(7) -0.0014(8) -0.0082(7)
N5 0.0483(10) 0.0388(8) 0.0399(9) -0.0182(7) -0.0041(8) -0.0063(7)
N6 0.0514(10) 0.0406(8) 0.0416(9) -0.0209(7) -0.0011(8) -0.0101(7)
N7 0.0570(12) 0.0597(11) 0.0578(12) -0.0247(10) -0.0098(10) -0.0117(10)
N8 0.0539(11) 0.0521(10) 0.0456(11) -0.0173(9) -0.0032(9) -0.0105(9)
N9 0.0589(12) 0.0514(9) 0.0488(11) -0.0233(9) -0.0018(9) -0.0111(9)
C1 0.0447(12) 0.0445(10) 0.0498(12) -0.0143(9) -0.0063(10) -0.0092(9)
C2 0.0459(13) 0.0738(15) 0.0646(16) -0.0234(13) -0.0100(12) -0.0188(11)
C3 0.0566(14) 0.0544(11) 0.0521(13) -0.0155(10) -0.0148(11) -0.0159(10)
C4 0.083(2) 0.102(2) 0.0602(17) -0.0323(16) -0.0202(15) -0.0293(17)
C5 0.0362(11) 0.0544(11) 0.0520(13) -0.0156(10) -0.0048(9) -0.0065(9)
C6 0.0499(14) 0.0622(13) 0.0701(17) -0.0201(13) -0.0019(12) -0.0147(11)
C7 0.0545(16) 0.0820(17) 0.0622(16) -0.0144(14) 0.0053(13) -0.0229(14)
C8 0.0577(16) 0.098(2) 0.0578(16) -0.0312(15) 0.0014(13) -0.0176(15)
C9 0.0675(17) 0.0734(16) 0.0666(17) -0.0322(14) -0.0031(14) -0.0123(14)
C10 0.0589(15) 0.0560(12) 0.0570(15) -0.0171(11) -0.0049(12) -0.0108(11)
C11 0.0439(11) 0.0384(9) 0.0579(13) -0.0212(9) 0.0037(10) -0.0097(8)
C12 0.0584(14) 0.0387(10) 0.0600(14) -0.0125(10) 0.0056(11) -0.0143(10)
C13 0.0495(13) 0.0400(9) 0.0449(12) -0.0097(9) 0.0046(10) -0.0049(9)
C14 0.0760(18) 0.0593(13) 0.0464(13) -0.0058(11) -0.0024(12) -0.0074(13)
C15 0.0473(12) 0.0486(11) 0.0630(14) -0.0305(11) 0.0091(11) -0.0190(9)
C16 0.0709(18) 0.0544(13) 0.102(2) -0.0443(15) -0.0008(16) -0.0119(12)
C17 0.090(2) 0.086(2) 0.129(3) -0.080(2) 0.018(2) -0.0350(18)
C18 0.091(2) 0.108(3) 0.101(3) -0.063(2) -0.003(2) -0.042(2)
C19 0.095(3) 0.090(2) 0.100(3) -0.043(2) -0.030(2) -0.0243(19)
C20 0.0750(18) 0.0585(13) 0.084(2) -0.0358(14) -0.0176(16) -0.0120(13)
C21 0.0453(12) 0.0377(9) 0.0542(12) -0.0217(9) -0.0044(10) -0.0074(8)
C22 0.0566(14) 0.0441(10) 0.0655(15) -0.0297(11) 0.0020(11) -0.0042(10)
C23 0.0533(13) 0.0474(10) 0.0512(13) -0.0286(10) 0.0069(10) -0.0140(9)
C24 0.083(2) 0.0685(15) 0.0581(16) -0.0358(13) 0.0174(14) -0.0200(14)
C25 0.0592(14) 0.0349(9) 0.0544(13) -0.0219(9) -0.0100(11) -0.0015(9)
C26 0.0645(17) 0.0537(13) 0.0766(18) -0.0233(13) -0.0189(14) 0.0016(12)
C27 0.090(2) 0.0619(15) 0.080(2) -0.0183(15) -0.0371(19) 0.0108(16)
C28 0.122(3) 0.0495(13) 0.0610(18) -0.0147(13) -0.0195(19) 0.0070(17)
C29 0.100(2) 0.0502(12) 0.0560(15) -0.0196(12) 0.0038(15) -0.0180(14)
C30 0.0646(15) 0.0441(10) 0.0580(14) -0.0226(10) -0.0026(12) -0.0108(10)
C31 0.0519(14) 0.0671(14) 0.0590(15) -0.0249(12) -0.0081(12) -0.0127(12)
C32 0.071(2) 0.122(3) 0.099(3) -0.035(2) -0.035(2) -0.011(2)
C33 0.0542(13) 0.0527(11) 0.0458(12) -0.0196(10) -0.0060(10) -0.0096(10)
C34 0.0752(19) 0.0656(14) 0.0506(14) -0.0085(12) 0.0003(13) -0.0237(13)
C35 0.0637(15) 0.0509(11) 0.0531(13) -0.0235(11) 0.0025(11) -0.0143(11)
C36 0.130(3) 0.0736(18) 0.091(2) -0.0551(18) 0.020(2) -0.0360(19)
B1 0.0539(14) 0.0459(11) 0.0353(11) -0.0166(10) -0.0031(10) -0.0107(10)
B2 0.128(10) 0.142(10) 0.077(7) -0.065(7) -0.025(7) -0.022(8)
F1 0.097(4) 0.185(6) 0.165(6) -0.112(5) -0.048(4) 0.013(3)
F2 0.161(6) 0.166(7) 0.136(5) -0.038(5) -0.035(5) -0.092(6)
F3 0.247(12) 0.101(4) 0.146(6) 0.007(4) 0.009(6) -0.062(6)
F4 0.134(6) 0.150(6) 0.202(8) -0.081(6) -0.059(6) 0.046(5)
B2' 0.068(6) 0.090(6) 0.055(5) -0.031(5) -0.011(4) -0.021(5)
F1' 0.41(2) 0.255(15) 0.108(7) -0.111(9) 0.011(9) -0.057(13)
F2' 0.206(10) 0.110(5) 0.144(6) -0.039(4) -0.040(6) -0.027(5)
F3' 0.160(8) 0.221(11) 0.136(7) -0.108(8) -0.061(6) 0.073(8)
F4' 0.090(5) 0.252(13) 0.190(10) -0.047(10) 0.013(5) -0.041(6)
C37 0.092(10) 0.064(5) 0.103(11) -0.030(7) 0.020(7) 0.004(5)
C38 0.052(5) 0.055(6) 0.094(9) -0.010(6) 0.003(6) 0.002(4)
N10 0.097(5) 0.086(4) 0.135(7) -0.021(5) -0.025(5) 0.002(4)

loop_
_atom_type_symbol
_atom_type_description
_atom_type_scat_dispersion_real
_atom_type_scat_dispersion_imag
_atom_type_scat_source
C C 0.0033 0.0016 'International Tables Vol C Tables 4.2.6.8 and 6.1.1.4'
H H 0.0000 0.0000 'International Tables Vol C Tables 4.2.6.8 and 6.1.1.4'
B B 0.0013 0.0007 'International Tables Vol C Tables 4.2.6.8 and 6.1.1.4'
N N 0.0061 0.0033 'International Tables Vol C Tables 4.2.6.8 and 6.1.1.4'
F F 0.0171 0.0103 'International Tables Vol C Tables 4.2.6.8 and 6.1.1.4'
Fe Fe 0.3463 0.8444 'International Tables Vol C Tables 4.2.6.8 and 6.1.1.4'

loop_
_geom_angle_atom_site_label_1
_geom_angle_atom_site_label_2
_geom_angle_atom_site_label_3
_geom_angle
N1 Fe1 N8 91.31(7)
N1 Fe1 N5 85.57(6)
N8 Fe1 N5 93.41(7)
N1 Fe1 N3 88.50(7)
N8 Fe1 N3 176.24(6)
N5 Fe1 N3 90.32(6)
N1 Fe1 N9 97.85(7)
N8 Fe1 N9 87.48(7)
N5 Fe1 N9 176.46(7)
N3 Fe1 N9 88.83(7)
N1 Fe1 N7 171.55(7)
N8 Fe1 N7 83.13(8)
N5 Fe1 N7 88.41(7)
N3 Fe1 N7 97.46(8)
N9 Fe1 N7 88.29(7)
C1 N1 N2 106.43(17)
C1 N1 Fe1 136.82(15)
N2 N1 Fe1 114.15(13)
C3 N2 N1 109.68(18)
C3 N2 B1 129.60(19)
N1 N2 B1 120.70(17)
C11 N3 N4 105.69(17)
C11 N3 Fe1 138.34(15)
N4 N3 Fe1 113.31(12)
C13 N4 N3 110.37(17)
C13 N4 B1 129.02(19)
N3 N4 B1 120.61(16)
C21 N5 N6 106.23(16)
C21 N5 Fe1 135.65(15)
N6 N5 Fe1 111.12(11)
C23 N6 N5 110.09(17)
C23 N6 B1 128.98(18)
N5 N6 B1 120.93(16)
C31 N7 Fe1 176.3(2)
C33 N8 Fe1 176.11(19)
C35 N9 Fe1 175.5(2)
N1 C1 C2 109.8(2)
N1 C1 C5 122.4(2)
C2 C1 C5 127.9(2)
C3 C2 C1 106.4(2)
N2 C3 C2 107.6(2)
N2 C3 C4 123.4(2)
C2 C3 C4 129.0(2)
C10 C5 C6 118.1(2)
C10 C5 C1 121.2(2)
C6 C5 C1 120.7(2)
C7 C6 C5 120.5(3)
C8 C7 C6 120.5(3)
C9 C8 C7 119.7(3)
C8 C9 C10 119.9(3)
C5 C10 C9 121.3(2)
N3 C11 C12 110.0(2)
N3 C11 C15 123.2(2)
C12 C11 C15 126.72(19)
C13 C12 C11 106.56(19)
N4 C13 C12 107.4(2)
N4 C13 C14 122.6(2)
C12 C13 C14 130.0(2)
C20 C15 C16 118.1(2)
C20 C15 C11 122.19(19)
C16 C15 C11 119.7(2)
C15 C16 C17 119.5(3)
C18 C17 C16 121.1(3)
C19 C18 C17 119.3(3)
C18 C19 C20 120.4(4)
C15 C20 C19 121.6(3)
N5 C21 C22 109.7(2)
N5 C21 C25 123.50(19)
C22 C21 C25 126.68(18)
C23 C22 C21 106.39(18)
N6 C23 C22 107.59(19)
N6 C23 C24 122.7(2)
C22 C23 C24 129.7(2)
C26 C25 C30 118.8(2)
C26 C25 C21 120.7(2)
C30 C25 C21 120.2(2)
C25 C26 C27 120.4(3)
C28 C27 C26 120.5(3)
C29 C28 C27 120.0(3)
C28 C29 C30 120.7(3)
C29 C30 C25 119.6(3)
N7 C31 C32 178.9(3)
N8 C33 C34 179.1(3)
N9 C35 C36 178.7(3)
N2 B1 N4 110.17(16)
N2 B1 N6 109.74(17)
N4 B1 N6 108.42(18)
F3 B2 F1 104.4(7)
F3 B2 F4 113.5(8)
F1 B2 F4 106.5(7)
F3 B2 F2 110.0(7)
F1 B2 F2 110.9(7)
F4 B2 F2 111.3(7)
F4' B2' F3' 110.0(7)
F4' B2' F1' 111.3(8)
F3' B2' F1' 111.3(8)
F4' B2' F2' 106.7(7)
F3' B2' F2' 110.0(7)
F1' B2' F2' 107.4(7)
N10 C38 C37 178.1(11)

loop_
_geom_bond_atom_site_label_1
_geom_bond_atom_site_label_2
_geom_bond_distance
Fe1 N1 2.1497(18)
Fe1 N8 2.190(2)
Fe1 N5 2.1903(15)
Fe1 N3 2.1943(18)
Fe1 N9 2.2016(18)
Fe1 N7 2.204(2)
N1 C1 1.336(3)
N1 N2 1.377(2)
N2 C3 1.349(3)
N2 B1 1.537(3)
N3 C11 1.347(3)
N3 N4 1.375(2)
N4 C13 1.351(3)
N4 B1 1.539(3)
N5 C21 1.341(2)
N5 N6 1.372(2)
N6 C23 1.350(3)
N6 B1 1.545(3)
N7 C31 1.127(3)
N8 C33 1.132(3)
N9 C35 1.128(3)
C1 C2 1.387(3)
C1 C5 1.483(3)
C2 C3 1.371(4)
C3 C4 1.497(3)
C5 C10 1.380(3)
C5 C6 1.392(3)
C6 C7 1.378(4)
C7 C8 1.376(4)
C8 C9 1.371(4)
C9 C10 1.383(4)
C11 C12 1.386(3)
C11 C15 1.481(3)
C12 C13 1.371(3)
C13 C14 1.494(3)
C15 C20 1.368(4)
C15 C16 1.389(3)
C16 C17 1.392(5)
C17 C18 1.368(5)
C18 C19 1.348(5)
C19 C20 1.383(4)
C21 C22 1.393(3)
C21 C25 1.477(3)
C22 C23 1.368(3)
C23 C24 1.500(3)
C25 C26 1.380(4)
C25 C30 1.392(3)
C26 C27 1.386(4)
C27 C28 1.360(5)
C28 C29 1.360(5)
C29 C30 1.390(4)
C31 C32 1.455(4)
C33 C34 1.455(4)
C35 C36 1.460(3)
B2 F3 1.326(8)
B2 F1 1.332(8)
B2 F4 1.339(8)
B2 F2 1.346(8)
B2' F4' 1.328(8)
B2' F3' 1.335(8)
B2' F1' 1.340(8)
B2' F2' 1.353(8)
C37 C38 1.455(8)
C38 N10 1.110(10)
